data_7708012
loop_
_publ_author_name
'Shen, Yu-Hsuan'
'Esper, Alec M.'
'Ghiviriga, Ion'
'Abboud, Khalil A.'
'Schanze, Kirk S.'
'Ehm, Christian'
'Veige, Adam S.'

_publ_section_title
;
 SPAAC iClick: progress towards a bioorthogonal reaction in-corporating
 metal ions.
;
_journal_issue 36
_journal_name_full 'Dalton transactions (Cambridge, England : 2003)'
_journal_page_first 12681
_journal_page_last 12691
_journal_paper_doi 10.1039/d1dt02626g
_journal_volume 50
_journal_year 2021
_chemical_formula_sum 'C26 H27 Au N3 P'
_chemical_formula_weight 609.44
_space_group_crystal_system monoclinic
_space_group_IT_number 14
_space_group_name_Hall '-P 2yn'
_space_group_name_H-M_alt 'P 1 21/n 1'
_atom_sites_solution_hydrogens geom
_atom_sites_solution_primary direct
_atom_sites_solution_secondary difmap
_audit_creation_method SHELXL-2018/3
_audit_update_record
;
2021-03-04 deposited with the CCDC.	2021-08-09 downloaded from the CCDC.
;
_cell_angle_alpha 90
_cell_angle_beta 94.635(2)
_cell_angle_gamma 90
_cell_formula_units_Z 4
_cell_length_a 12.2089(6)
_cell_length_b 14.1145(7)
_cell_length_c 13.2833(7)
_cell_measurement_reflns_used 9965
_cell_measurement_temperature 100(2)
_cell_measurement_theta_max 32.83
_cell_measurement_theta_min 2.36
_cell_volume 2281.5(2)
_computing_cell_refinement 'Bruker APEX3 (Bruker, 2014)'
_computing_data_collection 'Bruker APEX3 (Bruker, 2014)'
_computing_data_reduction 'Bruker Apex3 SAINT (Bruker, 2014)'
_computing_molecular_graphics 'XP in SHELXTL-plus, Bruker 2014'
_computing_publication_material 'SHELXL2014/7, Sheldrick, G. M. 2014'
_computing_structure_refinement 'SHELXL2014/7, Sheldrick G. M. 2014'
_computing_structure_solution 'SHELXL2014/7, Sheldrick G. M. 2014'
_diffrn_ambient_temperature 100(2)
_diffrn_measured_fraction_theta_full 0.996
_diffrn_measured_fraction_theta_max 0.926
_diffrn_measurement_device_type 'Bruker D8 Venture'
_diffrn_measurement_method 'phi and omega scans'
_diffrn_radiation_type MoK\a
_diffrn_radiation_wavelength 0.71073
_diffrn_reflns_av_R_equivalents 0.0514
_diffrn_reflns_av_unetI/netI 0.0328
_diffrn_reflns_Laue_measured_fraction_full 0.996
_diffrn_reflns_Laue_measured_fraction_max 0.926
_diffrn_reflns_limit_h_max 18
_diffrn_reflns_limit_h_min -18
_diffrn_reflns_limit_k_max 20
_diffrn_reflns_limit_k_min -21
_diffrn_reflns_limit_l_max 20
_diffrn_reflns_limit_l_min -19
_diffrn_reflns_number 70033
_diffrn_reflns_point_group_measured_fraction_full 0.996
_diffrn_reflns_point_group_measured_fraction_max 0.926
_diffrn_reflns_theta_full 25.242
_diffrn_reflns_theta_max 33.273
_diffrn_reflns_theta_min 2.210
_diffrn_source 'I\mS microsource 3.0'
_exptl_absorpt_coefficient_mu 6.537
_exptl_absorpt_correction_T_max 0.5316
_exptl_absorpt_correction_T_min 0.3341
_exptl_absorpt_correction_type multi-scan
_exptl_absorpt_process_details 'Sheldrick, G. M., sadabs (2014). Acta Cryst. C71, 3--8.'
_exptl_crystal_colour yellow
_exptl_crystal_density_diffrn 1.774
_exptl_crystal_description plate
_exptl_crystal_F_000 1192
_exptl_crystal_size_max 0.322
_exptl_crystal_size_mid 0.163
_exptl_crystal_size_min 0.152
_exptl_transmission_factor_max 0.5659
_exptl_transmission_factor_min 0.3985
_refine_diff_density_max 2.544
_refine_diff_density_min -1.604
_refine_diff_density_rms 0.160
_refine_ls_extinction_method none
_refine_ls_goodness_of_fit_ref 1.128
_refine_ls_hydrogen_treatment constr
_refine_ls_matrix_type full
_refine_ls_number_parameters 320
_refine_ls_number_reflns 8150
_refine_ls_number_restraints 104
_refine_ls_restrained_S_all 1.130
_refine_ls_R_factor_all 0.0503
_refine_ls_R_factor_gt 0.0420
_refine_ls_shift/su_max 0.003
_refine_ls_shift/su_mean 0.000
_refine_ls_structure_factor_coef Fsqd
_refine_ls_weighting_details 'w=1/[\s^2^(Fo^2^)+(0.0191P)^2^+11.3588P] where P=(Fo^2^+2Fc^2^)/3'
_refine_ls_weighting_scheme calc
_refine_ls_wR_factor_gt 0.0909
_refine_ls_wR_factor_ref 0.0941
_reflns_Friedel_coverage 0.000
_reflns_number_gt 7065
_reflns_number_total 8150
_reflns_threshold_expression 'I > 2\s(I)'
_cod_data_source_file d1dt02626g6.cif
_cod_data_source_block shen8
_cod_depositor_comments 'Adding full bibliography for 7708012--7708016.cif.'
_cod_original_sg_symbol_H-M 'P 21/n'
_cod_database_code 7708012
_shelx_shelxl_version_number 2018/3
_shelx_space_group_comment
; 
The symmetry employed for this shelxl refinement is uniquely defined 
by the following loop, which should always be used as a source of 
symmetry information in preference to the above space-group names. 
They are only intended as comments. 
;
_shelx_estimated_absorpt_t_min 0.227
_shelx_estimated_absorpt_t_max 0.437
_publcif_funding_html
;
;

loop_
_space_group_symop_operation_xyz
'x, y, z'
'-x+1/2, y+1/2, -z+1/2'
'-x, -y, -z'
'x-1/2, -y-1/2, z-1/2'

loop_
_atom_site_label
_atom_site_type_symbol
_atom_site_fract_x
_atom_site_fract_y
_atom_site_fract_z
_atom_site_U_iso_or_equiv
_atom_site_adp_type
_atom_site_occupancy
_atom_site_site_symmetry_order
_atom_site_calc_flag
_atom_site_refinement_flags_posn
_atom_site_refinement_flags_adp
_atom_site_refinement_flags_occupancy
_atom_site_disorder_assembly
_atom_site_disorder_group
Au1 Au 0.20273(2) 0.56454(2) 0.61289(2) 0.02963(5) Uani 1 1 d . . . . .
P1 P 0.20932(8) 0.55279(8) 0.44577(8) 0.0272(2) Uani 1 1 d . . . . .
N1 N 0.2034(4) 0.5804(3) 0.7672(3) 0.0399(9) Uani 1 1 d . . . . .
N2 N 0.2110(4) 0.6645(4) 0.8067(4) 0.0500(11) Uani 1 1 d . . . . .
N3 N 0.1986(4) 0.6658(4) 0.8999(4) 0.0523(12) Uani 1 1 d . . . . .
C1 C 0.1766(5) 0.5205(4) 0.8386(4) 0.0491(13) Uani 1 1 d D . . . .
C2 C 0.1766(5) 0.5723(4) 0.9249(4) 0.0508(13) Uani 1 1 d D . . . .
C3 C 0.1624(12) 0.5372(13) 1.0299(8) 0.0493(19) Uani 0.490(13) 1 d D . P A 1
H3A H 0.105702 0.486919 1.025830 0.059 Uiso 0.490(13) 1 calc R U P A 1
H3AB H 0.134791 0.590010 1.069801 0.059 Uiso 0.490(13) 1 calc R U P A 1
C4 C 0.2661(13) 0.4981(9) 1.0858(10) 0.0493(19) Uani 0.490(13) 1 d D . P A 1
H4A H 0.244939 0.457835 1.142069 0.059 Uiso 0.490(13) 1 calc R U P A 1
H4AB H 0.309909 0.551690 1.115539 0.059 Uiso 0.490(13) 1 calc R U P A 1
C5 C 0.3384(9) 0.4398(8) 1.0197(8) 0.0493(19) Uani 0.490(13) 1 d D . P A 1
H5A H 0.405455 0.419508 1.061026 0.059 Uiso 0.490(13) 1 calc R U P A 1
H5AB H 0.361522 0.480257 0.964378 0.059 Uiso 0.490(13) 1 calc R U P A 1
C6 C 0.2792(11) 0.3516(7) 0.9740(7) 0.0493(19) Uani 0.490(13) 1 d D . P A 1
H6A H 0.326426 0.295705 0.989912 0.059 Uiso 0.490(13) 1 calc R U P A 1
H6AB H 0.210612 0.342543 1.007685 0.059 Uiso 0.490(13) 1 calc R U P A 1
C7 C 0.2500(11) 0.3539(8) 0.8593(8) 0.0493(19) Uani 0.490(13) 1 d D . P A 1
H7A H 0.315427 0.375038 0.826084 0.059 Uiso 0.490(13) 1 calc R U P A 1
H7AB H 0.232770 0.288511 0.836067 0.059 Uiso 0.490(13) 1 calc R U P A 1
C8 C 0.1540(12) 0.4174(7) 0.8244(10) 0.0493(19) Uani 0.490(13) 1 d D . P A 1
H8A H 0.133700 0.405326 0.751866 0.059 Uiso 0.490(13) 1 calc R U P A 1
H8AB H 0.090052 0.400232 0.861973 0.059 Uiso 0.490(13) 1 calc R U P A 1
C3' C 0.175(4) 0.523(4) 1.038(2) 0.155(10) Uani 0.309(14) 1 d D . P A 2
H3'A H 0.153338 0.568382 1.090072 0.186 Uiso 0.309(14) 1 calc R U P A 2
H3'B H 0.127299 0.466165 1.037722 0.186 Uiso 0.309(14) 1 calc R U P A 2
C4' C 0.307(3) 0.496(2) 1.052(3) 0.155(10) Uani 0.309(14) 1 d D . P A 2
H4'A H 0.343596 0.521430 1.115827 0.186 Uiso 0.309(14) 1 calc R U P A 2
H4'B H 0.346764 0.516447 0.994001 0.186 Uiso 0.309(14) 1 calc R U P A 2
C5' C 0.288(5) 0.380(3) 1.056(2) 0.155(10) Uani 0.309(14) 1 d D . P A 2
H5'A H 0.342533 0.348229 1.103486 0.186 Uiso 0.309(14) 1 calc R U P A 2
H5'B H 0.212627 0.362888 1.070821 0.186 Uiso 0.309(14) 1 calc R U P A 2
C6' C 0.311(3) 0.362(4) 0.937(3) 0.155(10) Uani 0.309(14) 1 d D . P A 2
H6'A H 0.340380 0.418856 0.904598 0.186 Uiso 0.309(14) 1 calc R U P A 2
H6'B H 0.360366 0.307349 0.928456 0.186 Uiso 0.309(14) 1 calc R U P A 2
C7' C 0.188(4) 0.340(2) 0.895(3) 0.155(10) Uani 0.309(14) 1 d D . P A 2
H7'A H 0.141474 0.336930 0.952763 0.186 Uiso 0.309(14) 1 calc R U P A 2
H7'B H 0.185393 0.276595 0.862474 0.186 Uiso 0.309(14) 1 calc R U P A 2
C8' C 0.137(4) 0.4156(16) 0.816(3) 0.155(10) Uani 0.309(14) 1 d D . P A 2
H8'A H 0.156654 0.397586 0.747702 0.186 Uiso 0.309(14) 1 calc R U P A 2
H8'B H 0.055811 0.413418 0.815429 0.186 Uiso 0.309(14) 1 calc R U P A 2
C3" C 0.147(3) 0.547(3) 1.0331(16) 0.057(5) Uani 0.201(14) 1 d D . P A 3
H3"A H 0.089266 0.497832 1.031116 0.068 Uiso 0.201(14) 1 calc R U P A 3
H3"B H 0.120907 0.603770 1.067879 0.068 Uiso 0.201(14) 1 calc R U P A 3
C4" C 0.256(3) 0.509(2) 1.088(2) 0.057(5) Uani 0.201(14) 1 d D . P A 3
H4"A H 0.253036 0.511039 1.162189 0.068 Uiso 0.201(14) 1 calc R U P A 3
H4"B H 0.319715 0.547625 1.069832 0.068 Uiso 0.201(14) 1 calc R U P A 3
C5" C 0.265(3) 0.4050(17) 1.049(2) 0.057(5) Uani 0.201(14) 1 d D . P A 3
H5"A H 0.193720 0.382421 1.017740 0.068 Uiso 0.201(14) 1 calc R U P A 3
H5"B H 0.289976 0.361770 1.105382 0.068 Uiso 0.201(14) 1 calc R U P A 3
C6" C 0.353(2) 0.412(2) 0.9694(17) 0.057(5) Uani 0.201(14) 1 d D . P A 3
H6"A H 0.370468 0.478839 0.954220 0.068 Uiso 0.201(14) 1 calc R U P A 3
H6"B H 0.422210 0.378906 0.993227 0.068 Uiso 0.201(14) 1 calc R U P A 3
C7" C 0.294(3) 0.3613(19) 0.8751(17) 0.057(5) Uani 0.201(14) 1 d D . P A 3
H7"A H 0.348905 0.352746 0.824472 0.068 Uiso 0.201(14) 1 calc R U P A 3
H7"B H 0.272246 0.297336 0.896251 0.068 Uiso 0.201(14) 1 calc R U P A 3
C8" C 0.191(2) 0.4111(15) 0.822(2) 0.057(5) Uani 0.201(14) 1 d D . P A 3
H8"A H 0.125097 0.378946 0.843947 0.068 Uiso 0.201(14) 1 calc R U P A 3
H8"B H 0.191785 0.400124 0.748199 0.068 Uiso 0.201(14) 1 calc R U P A 3
C9 C 0.131(2) 0.6444(15) 0.377(2) 0.0277(16) Uani 0.54(4) 1 d . . P B 1
C10 C 0.0328(14) 0.6804(11) 0.4144(13) 0.0277(16) Uani 0.54(4) 1 d . . P B 1
H10 H 0.011589 0.659148 0.477842 0.033 Uiso 0.54(4) 1 calc R U P B 1
C11 C -0.0323(10) 0.7462(9) 0.3592(9) 0.0277(16) Uani 0.54(4) 1 d . . P B 1
H11 H -0.098922 0.767525 0.383861 0.033 Uiso 0.54(4) 1 calc R U P B 1
C12 C -0.0028(12) 0.7778(10) 0.2759(11) 0.0277(16) Uani 0.54(4) 1 d . . P B 1
H12 H -0.048684 0.821590 0.238146 0.033 Uiso 0.54(4) 1 calc R U P B 1
C13 C 0.0992(14) 0.7481(12) 0.2377(14) 0.0277(16) Uani 0.54(4) 1 d . . P B 1
H13 H 0.121519 0.774166 0.176649 0.033 Uiso 0.54(4) 1 calc R U P B 1
C14 C 0.1651(14) 0.6808(11) 0.2909(12) 0.0277(16) Uani 0.54(4) 1 d . . P B 1
H14 H 0.232658 0.661069 0.266826 0.033 Uiso 0.54(4) 1 calc R U P B 1
C9' C 0.123(3) 0.638(2) 0.374(2) 0.039(4) Uani 0.46(4) 1 d . . P B 2
C10' C 0.025(2) 0.656(2) 0.408(2) 0.061(7) Uani 0.46(4) 1 d . . P B 2
H10' H 0.004924 0.628374 0.468258 0.073 Uiso 0.46(4) 1 calc R U P B 2
C11' C -0.044(2) 0.716(3) 0.354(2) 0.084(9) Uani 0.46(4) 1 d . . P B 2
H11' H -0.113997 0.729740 0.377489 0.101 Uiso 0.46(4) 1 calc R U P B 2
C12' C -0.011(2) 0.761(3) 0.2548(17) 0.076(8) Uani 0.46(4) 1 d . . P B 2
H12' H -0.059632 0.803306 0.217647 0.091 Uiso 0.46(4) 1 calc R U P B 2
C13' C 0.0813(17) 0.7399(19) 0.2238(16) 0.052(6) Uani 0.46(4) 1 d . . P B 2
H13' H 0.103492 0.767376 0.163386 0.063 Uiso 0.46(4) 1 calc R U P B 2
C14' C 0.1501(14) 0.6770(16) 0.2783(12) 0.039(4) Uani 0.46(4) 1 d . . P B 2
H14' H 0.217027 0.658915 0.251902 0.046 Uiso 0.46(4) 1 calc R U P B 2
C15 C 0.3490(3) 0.5693(3) 0.4117(3) 0.0300(8) Uani 1 1 d . . . . .
C16 C 0.4086(4) 0.6441(4) 0.4571(3) 0.0368(10) Uani 1 1 d . . . . .
H16 H 0.376876 0.682054 0.506150 0.044 Uiso 1 1 calc R U . . .
C21 C 0.1636(3) 0.4399(3) 0.3937(3) 0.0299(8) Uani 1 1 d . . . . .
C20 C 0.3968(4) 0.5133(3) 0.3415(3) 0.0343(9) Uani 1 1 d . . . . .
H20 H 0.357489 0.461384 0.310824 0.041 Uiso 1 1 calc R U . . .
C19 C 0.5031(4) 0.5338(4) 0.3162(4) 0.0407(11) Uani 1 1 d . . . . .
H19 H 0.536132 0.495784 0.267988 0.049 Uiso 1 1 calc R U . . .
C18 C 0.5602(4) 0.6088(4) 0.3609(4) 0.0407(11) Uani 1 1 d . . . . .
H18 H 0.632167 0.622746 0.342819 0.049 Uiso 1 1 calc R U . . .
C17 C 0.5138(4) 0.6635(4) 0.4311(4) 0.0398(11) Uani 1 1 d . . . . .
H17 H 0.553964 0.714802 0.462180 0.048 Uiso 1 1 calc R U . . .
C22 C 0.0941(4) 0.4338(4) 0.3045(4) 0.0401(10) Uani 1 1 d . . . . .
H22 H 0.070460 0.489858 0.269654 0.048 Uiso 1 1 calc R U . . .
C23 C 0.0603(4) 0.3468(4) 0.2676(4) 0.0442(12) Uani 1 1 d . . . . .
H23 H 0.013624 0.342975 0.206991 0.053 Uiso 1 1 calc R U . . .
C24 C 0.0935(4) 0.2652(4) 0.3179(4) 0.0390(10) Uani 1 1 d . . . . .
H24 H 0.069042 0.205384 0.292151 0.047 Uiso 1 1 calc R U . . .
C25 C 0.1626(4) 0.2700(4) 0.4059(4) 0.0370(9) Uani 1 1 d . . . . .
H25 H 0.186188 0.213504 0.439951 0.044 Uiso 1 1 calc R U . . .
C26 C 0.1972(3) 0.3576(3) 0.4440(3) 0.0306(8) Uani 1 1 d . . . . .
H26 H 0.243888 0.361044 0.504647 0.037 Uiso 1 1 calc R U . . .

loop_
_atom_site_aniso_label
_atom_site_aniso_U_11
_atom_site_aniso_U_22
_atom_site_aniso_U_33
_atom_site_aniso_U_23
_atom_site_aniso_U_13
_atom_site_aniso_U_12
Au1 0.03154(8) 0.03669(9) 0.02076(7) 0.00063(6) 0.00266(5) 0.00160(6)
P1 0.0227(4) 0.0385(6) 0.0205(4) 0.0022(4) 0.0026(3) 0.0035(4)
N1 0.048(2) 0.042(2) 0.0299(18) 0.0057(16) 0.0084(16) -0.0036(18)
N2 0.038(2) 0.072(3) 0.039(2) -0.008(2) -0.0074(17) -0.002(2)
N3 0.044(2) 0.057(3) 0.054(3) -0.025(2) -0.003(2) 0.002(2)
C1 0.058(3) 0.051(3) 0.038(3) -0.001(2) 0.002(2) -0.010(3)
C2 0.048(3) 0.067(4) 0.037(3) -0.009(2) -0.001(2) -0.008(3)
C3 0.061(3) 0.049(3) 0.036(3) 0.005(2) -0.006(2) -0.005(2)
C4 0.061(3) 0.049(3) 0.036(3) 0.005(2) -0.006(2) -0.005(2)
C5 0.061(3) 0.049(3) 0.036(3) 0.005(2) -0.006(2) -0.005(2)
C6 0.061(3) 0.049(3) 0.036(3) 0.005(2) -0.006(2) -0.005(2)
C7 0.061(3) 0.049(3) 0.036(3) 0.005(2) -0.006(2) -0.005(2)
C8 0.061(3) 0.049(3) 0.036(3) 0.005(2) -0.006(2) -0.005(2)
C3' 0.17(2) 0.19(2) 0.106(15) 0.029(14) 0.037(16) 0.001(19)
C4' 0.17(2) 0.19(2) 0.106(15) 0.029(14) 0.037(16) 0.001(19)
C5' 0.17(2) 0.19(2) 0.106(15) 0.029(14) 0.037(16) 0.001(19)
C6' 0.17(2) 0.19(2) 0.106(15) 0.029(14) 0.037(16) 0.001(19)
C7' 0.17(2) 0.19(2) 0.106(15) 0.029(14) 0.037(16) 0.001(19)
C8' 0.17(2) 0.19(2) 0.106(15) 0.029(14) 0.037(16) 0.001(19)
C3" 0.082(11) 0.054(9) 0.035(7) -0.008(6) 0.013(6) -0.004(7)
C4" 0.082(11) 0.054(9) 0.035(7) -0.008(6) 0.013(6) -0.004(7)
C5" 0.082(11) 0.054(9) 0.035(7) -0.008(6) 0.013(6) -0.004(7)
C6" 0.082(11) 0.054(9) 0.035(7) -0.008(6) 0.013(6) -0.004(7)
C7" 0.082(11) 0.054(9) 0.035(7) -0.008(6) 0.013(6) -0.004(7)
C8" 0.082(11) 0.054(9) 0.035(7) -0.008(6) 0.013(6) -0.004(7)
C9 0.025(2) 0.027(3) 0.031(2) 0.0012(19) -0.0016(18) 0.0034(17)
C10 0.025(2) 0.027(3) 0.031(2) 0.0012(19) -0.0016(18) 0.0034(17)
C11 0.025(2) 0.027(3) 0.031(2) 0.0012(19) -0.0016(18) 0.0034(17)
C12 0.025(2) 0.027(3) 0.031(2) 0.0012(19) -0.0016(18) 0.0034(17)
C13 0.025(2) 0.027(3) 0.031(2) 0.0012(19) -0.0016(18) 0.0034(17)
C14 0.025(2) 0.027(3) 0.031(2) 0.0012(19) -0.0016(18) 0.0034(17)
C9' 0.026(6) 0.067(8) 0.023(5) 0.016(5) 0.005(4) 0.009(5)
C10' 0.051(9) 0.070(15) 0.066(11) 0.041(11) 0.038(8) 0.032(10)
C11' 0.063(11) 0.094(16) 0.104(14) 0.078(13) 0.058(10) 0.046(11)
C12' 0.076(12) 0.12(2) 0.036(9) 0.031(10) 0.010(8) 0.057(13)
C13' 0.038(9) 0.078(13) 0.039(9) 0.032(8) -0.006(6) -0.003(8)
C14' 0.026(6) 0.067(8) 0.023(5) 0.016(5) 0.005(4) 0.009(5)
C15 0.0236(16) 0.041(2) 0.0257(17) 0.0070(16) 0.0027(13) 0.0062(16)
C16 0.0285(19) 0.052(3) 0.030(2) 0.0004(19) 0.0001(16) 0.0003(19)
C21 0.0212(16) 0.044(2) 0.0240(17) -0.0024(16) 0.0009(13) 0.0031(16)
C20 0.0290(19) 0.040(2) 0.035(2) 0.0067(18) 0.0058(16) 0.0078(17)
C19 0.030(2) 0.053(3) 0.041(2) 0.009(2) 0.0104(18) 0.012(2)
C18 0.0207(17) 0.064(3) 0.037(2) 0.014(2) -0.0011(16) 0.0049(19)
C17 0.0270(19) 0.058(3) 0.033(2) 0.007(2) -0.0045(16) -0.0062(19)
C22 0.036(2) 0.052(3) 0.030(2) -0.005(2) -0.0089(17) 0.008(2)
C23 0.033(2) 0.058(3) 0.039(2) -0.012(2) -0.0114(19) 0.007(2)
C24 0.031(2) 0.051(3) 0.036(2) -0.016(2) 0.0027(17) -0.0055(19)
C25 0.036(2) 0.043(3) 0.033(2) -0.0045(18) 0.0057(17) 0.0008(19)
C26 0.0251(17) 0.043(2) 0.0233(17) -0.0019(16) 0.0011(14) 0.0004(16)

loop_
_atom_type_symbol
_atom_type_description
_atom_type_scat_dispersion_real
_atom_type_scat_dispersion_imag
_atom_type_scat_source
C C 0.0033 0.0016 'International Tables Vol C Tables 4.2.6.8 and 6.1.1.4'
H H 0.0000 0.0000 'International Tables Vol C Tables 4.2.6.8 and 6.1.1.4'
Au Au -2.0133 8.8022 'International Tables Vol C Tables 4.2.6.8 and 6.1.1.4'
N N 0.0061 0.0033 'International Tables Vol C Tables 4.2.6.8 and 6.1.1.4'
P P 0.1023 0.0942 'International Tables Vol C Tables 4.2.6.8 and 6.1.1.4'

loop_
_geom_angle_atom_site_label_1
_geom_angle_atom_site_label_2
_geom_angle_atom_site_label_3
_geom_angle
_geom_angle_site_symmetry_1
_geom_angle_site_symmetry_3
_geom_angle_publ_flag
N1 Au1 P1 176.98(13) . . ?
C21 P1 C9 107.7(8) . . ?
C21 P1 C15 106.6(2) . . ?
C9 P1 C15 104.4(8) . . ?
C21 P1 C9' 103.6(10) . . ?
C15 P1 C9' 107.2(9) . . ?
C21 P1 Au1 114.26(14) . . ?
C9 P1 Au1 112.9(8) . . ?
C15 P1 Au1 110.40(14) . . ?
C9' P1 Au1 114.2(10) . . ?
N2 N1 C1 107.8(4) . . ?
N2 N1 Au1 119.7(3) . . ?
C1 N1 Au1 131.2(4) . . ?
N3 N2 N1 113.6(5) . . ?
N2 N3 C2 105.2(5) . . ?
N1 C1 C2 106.0(5) . . ?
N1 C1 C8 125.7(7) . . ?
C2 C1 C8 128.2(7) . . ?
N1 C1 C8" 119.0(13) . . ?
C2 C1 C8" 131.0(11) . . ?
N1 C1 C8' 123.3(14) . . ?
C2 C1 C8' 130.1(14) . . ?
C1 C2 N3 107.2(5) . . ?
C1 C2 C3 127.8(9) . . ?
N3 C2 C3 124.9(8) . . ?
C1 C2 C3" 132.4(16) . . ?
N3 C2 C3" 120.1(15) . . ?
C1 C2 C3' 123(2) . . ?
N3 C2 C3' 129(2) . . ?
C2 C3 C4 114.8(9) . . ?
C2 C3 H3A 108.6 . . ?
C4 C3 H3A 108.6 . . ?
C2 C3 H3AB 108.6 . . ?
C4 C3 H3AB 108.6 . . ?
H3A C3 H3AB 107.5 . . ?
C3 C4 C5 114.3(8) . . ?
C3 C4 H4A 108.7 . . ?
C5 C4 H4A 108.7 . . ?
C3 C4 H4AB 108.7 . . ?
C5 C4 H4AB 108.7 . . ?
H4A C4 H4AB 107.6 . . ?
C4 C5 C6 112.7(10) . . ?
C4 C5 H5A 109.0 . . ?
C6 C5 H5A 109.0 . . ?
C4 C5 H5AB 109.0 . . ?
C6 C5 H5AB 109.0 . . ?
H5A C5 H5AB 107.8 . . ?
C7 C6 C5 116.1(9) . . ?
C7 C6 H6A 108.3 . . ?
C5 C6 H6A 108.3 . . ?
C7 C6 H6AB 108.3 . . ?
C5 C6 H6AB 108.3 . . ?
H6A C6 H6AB 107.4 . . ?
C8 C7 C6 115.3(9) . . ?
C8 C7 H7A 108.5 . . ?
C6 C7 H7A 108.5 . . ?
C8 C7 H7AB 108.5 . . ?
C6 C7 H7AB 108.5 . . ?
H7A C7 H7AB 107.5 . . ?
C1 C8 C7 114.1(9) . . ?
C1 C8 H8A 108.7 . . ?
C7 C8 H8A 108.7 . . ?
C1 C8 H8AB 108.7 . . ?
C7 C8 H8AB 108.7 . . ?
H8A C8 H8AB 107.6 . . ?
C4' C3' C2 97(3) . . ?
C4' C3' H3'A 112.5 . . ?
C2 C3' H3'A 112.4 . . ?
C4' C3' H3'B 112.5 . . ?
C2 C3' H3'B 112.4 . . ?
H3'A C3' H3'B 110.0 . . ?
C3' C4' C5' 95(3) . . ?
C3' C4' H4'A 112.7 . . ?
C5' C4' H4'A 112.7 . . ?
C3' C4' H4'B 112.7 . . ?
C5' C4' H4'B 112.7 . . ?
H4'A C4' H4'B 110.1 . . ?
C6' C5' C4' 95(3) . . ?
C6' C5' H5'A 112.7 . . ?
C4' C5' H5'A 112.7 . . ?
C6' C5' H5'B 112.7 . . ?
C4' C5' H5'B 112.7 . . ?
H5'A C5' H5'B 110.1 . . ?
C7' C6' C5' 98(3) . . ?
C7' C6' H6'A 112.2 . . ?
C5' C6' H6'A 112.2 . . ?
C7' C6' H6'B 112.2 . . ?
C5' C6' H6'B 112.2 . . ?
H6'A C6' H6'B 109.8 . . ?
C6' C7' C8' 113.9(18) . . ?
C6' C7' H7'A 108.8 . . ?
C8' C7' H7'A 108.8 . . ?
C6' C7' H7'B 108.8 . . ?
C8' C7' H7'B 108.8 . . ?
H7'A C7' H7'B 107.7 . . ?
C1 C8' C7' 114.1(16) . . ?
C1 C8' H8'A 108.7 . . ?
C7' C8' H8'A 108.7 . . ?
C1 C8' H8'B 108.7 . . ?
C7' C8' H8'B 108.7 . . ?
H8'A C8' H8'B 107.6 . . ?
C2 C3" C4" 105(2) . . ?
C2 C3" H3"A 110.8 . . ?
C4" C3" H3"A 110.8 . . ?
C2 C3" H3"B 110.8 . . ?
C4" C3" H3"B 110.8 . . ?
H3"A C3" H3"B 108.8 . . ?
C3" C4" C5" 104.3(19) . . ?
C3" C4" H4"A 110.9 . . ?
C5" C4" H4"A 110.9 . . ?
C3" C4" H4"B 110.9 . . ?
C5" C4" H4"B 110.9 . . ?
H4"A C4" H4"B 108.9 . . ?
C4" C5" C6" 103(2) . . ?
C4" C5" H5"A 111.1 . . ?
C6" C5" H5"A 111.1 . . ?
C4" C5" H5"B 111.1 . . ?
C6" C5" H5"B 111.1 . . ?
H5"A C5" H5"B 109.1 . . ?
C7" C6" C5" 102.4(18) . . ?
C7" C6" H6"A 111.3 . . ?
C5" C6" H6"A 111.3 . . ?
C7" C6" H6"B 111.3 . . ?
C5" C6" H6"B 111.3 . . ?
H6"A C6" H6"B 109.2 . . ?
C8" C7" C6" 117.3(12) . . ?
C8" C7" H7"A 108.0 . . ?
C6" C7" H7"A 108.0 . . ?
C8" C7" H7"B 108.0 . . ?
C6" C7" H7"B 108.0 . . ?
H7"A C7" H7"B 107.2 . . ?
C7" C8" C1 118.2(12) . . ?
C7" C8" H8"A 107.8 . . ?
C1 C8" H8"A 107.8 . . ?
C7" C8" H8"B 107.8 . . ?
C1 C8" H8"B 107.8 . . ?
H8"A C8" H8"B 107.1 . . ?
C14 C9 C10 118.8(18) . . ?
C14 C9 P1 121.0(15) . . ?
C10 C9 P1 120.2(18) . . ?
C11 C10 C9 121.0(17) . . ?
C11 C10 H10 119.5 . . ?
C9 C10 H10 119.5 . . ?
C12 C11 C10 120.1(14) . . ?
C12 C11 H11 119.9 . . ?
C10 C11 H11 119.9 . . ?
C11 C12 C13 121.1(14) . . ?
C11 C12 H12 119.4 . . ?
C13 C12 H12 119.4 . . ?
C14 C13 C12 119.7(16) . . ?
C14 C13 H13 120.1 . . ?
C12 C13 H13 120.1 . . ?
C9 C14 C13 119.0(14) . . ?
C9 C14 H14 120.5 . . ?
C13 C14 H14 120.5 . . ?
C10' C9' C14' 120(2) . . ?
C10' C9' P1 116(2) . . ?
C14' C9' P1 123.7(19) . . ?
C9' C10' C11' 119(2) . . ?
C9' C10' H10' 120.5 . . ?
C11' C10' H10' 120.5 . . ?
C10' C11' C12' 120.5(17) . . ?
C10' C11' H11' 119.8 . . ?
C12' C11' H11' 119.8 . . ?
C13' C12' C11' 118.7(18) . . ?
C13' C12' H12' 120.6 . . ?
C11' C12' H12' 120.6 . . ?
C12' C13' C14' 120(2) . . ?
C12' C13' H13' 120.1 . . ?
C14' C13' H13' 120.1 . . ?
C13' C14' C9' 122.2(17) . . ?
C13' C14' H14' 118.9 . . ?
C9' C14' H14' 118.9 . . ?
C20 C15 C16 119.4(4) . . ?
C20 C15 P1 123.3(4) . . ?
C16 C15 P1 117.3(3) . . ?
C17 C16 C15 120.3(5) . . ?
C17 C16 H16 119.8 . . ?
C15 C16 H16 119.8 . . ?
C26 C21 C22 119.3(4) . . ?
C26 C21 P1 119.0(3) . . ?
C22 C21 P1 121.6(4) . . ?
C15 C20 C19 119.6(5) . . ?
C15 C20 H20 120.2 . . ?
C19 C20 H20 120.2 . . ?
C18 C19 C20 120.2(5) . . ?
C18 C19 H19 119.9 . . ?
C20 C19 H19 119.9 . . ?
C17 C18 C19 120.4(4) . . ?
C17 C18 H18 119.8 . . ?
C19 C18 H18 119.8 . . ?
C18 C17 C16 120.1(5) . . ?
C18 C17 H17 119.9 . . ?
C16 C17 H17 119.9 . . ?
C23 C22 C21 120.0(5) . . ?
C23 C22 H22 120.0 . . ?
C21 C22 H22 120.0 . . ?
C22 C23 C24 120.5(4) . . ?
C22 C23 H23 119.8 . . ?
C24 C23 H23 119.8 . . ?
C23 C24 C25 120.2(5) . . ?
C23 C24 H24 119.9 . . ?
C25 C24 H24 119.9 . . ?
C24 C25 C26 119.8(5) . . ?
C24 C25 H25 120.1 . . ?
C26 C25 H25 120.1 . . ?
C21 C26 C25 120.1(4) . . ?
C21 C26 H26 119.9 . . ?
C25 C26 H26 119.9 . . ?

loop_
_geom_bond_atom_site_label_1
_geom_bond_atom_site_label_2
_geom_bond_distance
_geom_bond_site_symmetry_2
_geom_bond_publ_flag
Au1 N1 2.061(4) . ?
Au1 P1 2.2340(10) . ?
P1 C21 1.807(5) . ?
P1 C9 1.81(2) . ?
P1 C15 1.815(4) . ?
P1 C9' 1.82(3) . ?
N1 N2 1.298(7) . ?
N1 C1 1.331(7) . ?
N2 N3 1.260(7) . ?
N3 C2 1.392(8) . ?
C1 C2 1.359(7) . ?
C1 C8 1.490(11) . ?
C1 C8" 1.57(2) . ?
C1 C8' 1.58(3) . ?
C2 C3 1.503(11) . ?
C2 C3" 1.55(2) . ?
C2 C3' 1.66(3) . ?
C3 C4 1.518(11) . ?
C3 H3A 0.9900 . ?
C3 H3AB 0.9900 . ?
C4 C5 1.535(13) . ?
C4 H4A 0.9900 . ?
C4 H4AB 0.9900 . ?
C5 C6 1.539(12) . ?
C5 H5A 0.9900 . ?
C5 H5AB 0.9900 . ?
C6 C7 1.536(11) . ?
C6 H6A 0.9900 . ?
C6 H6AB 0.9900 . ?
C7 C8 1.518(12) . ?
C7 H7A 0.9900 . ?
C7 H7AB 0.9900 . ?
C8 H8A 0.9900 . ?
C8 H8AB 0.9900 . ?
C3' C4' 1.65(3) . ?
C3' H3'A 0.9900 . ?
C3' H3'B 0.9900 . ?
C4' C5' 1.65(3) . ?
C4' H4'A 0.9900 . ?
C4' H4'B 0.9900 . ?
C5' C6' 1.65(3) . ?
C5' H5'A 0.9900 . ?
C5' H5'B 0.9900 . ?
C6' C7' 1.59(3) . ?
C6' H6'A 0.9900 . ?
C6' H6'B 0.9900 . ?
C7' C8' 1.59(3) . ?
C7' H7'A 0.9900 . ?
C7' H7'B 0.9900 . ?
C8' H8'A 0.9900 . ?
C8' H8'B 0.9900 . ?
C3" C4" 1.56(2) . ?
C3" H3"A 0.9900 . ?
C3" H3"B 0.9900 . ?
C4" C5" 1.57(2) . ?
C4" H4"A 0.9900 . ?
C4" H4"B 0.9900 . ?
C5" C6" 1.58(2) . ?
C5" H5"A 0.9900 . ?
C5" H5"B 0.9900 . ?
C6" C7" 1.57(2) . ?
C6" H6"A 0.9900 . ?
C6" H6"B 0.9900 . ?
C7" C8" 1.56(2) . ?
C7" H7"A 0.9900 . ?
C7" H7"B 0.9900 . ?
C8" H8"A 0.9900 . ?
C8" H8"B 0.9900 . ?
C9 C14 1.35(2) . ?
C9 C10 1.43(3) . ?
C10 C11 1.392(18) . ?
C10 H10 0.9500 . ?
C11 C12 1.27(2) . ?
C11 H11 0.9500 . ?
C12 C13 1.44(2) . ?
C12 H12 0.9500 . ?
C13 C14 1.399(19) . ?
C13 H13 0.9500 . ?
C14 H14 0.9500 . ?
C9' C10' 1.34(4) . ?
C9' C14' 1.44(3) . ?
C10' C11' 1.35(2) . ?
C10' H10' 0.9500 . ?
C11' C12' 1.55(3) . ?
C11' H11' 0.9500 . ?
C12' C13' 1.27(3) . ?
C12' H12' 0.9500 . ?
C13' C14' 1.38(2) . ?
C13' H13' 0.9500 . ?
C14' H14' 0.9500 . ?
C15 C20 1.386(6) . ?
C15 C16 1.391(7) . ?
C16 C17 1.384(6) . ?
C16 H16 0.9500 . ?
C21 C26 1.386(6) . ?
C21 C22 1.403(6) . ?
C20 C19 1.397(6) . ?
C20 H20 0.9500 . ?
C19 C18 1.375(8) . ?
C19 H19 0.9500 . ?
C18 C17 1.368(8) . ?
C18 H18 0.9500 . ?
C17 H17 0.9500 . ?
C22 C23 1.373(7) . ?
C22 H22 0.9500 . ?
C23 C24 1.376(8) . ?
C23 H23 0.9500 . ?
C24 C25 1.387(7) . ?
C24 H24 0.9500 . ?
C25 C26 1.389(7) . ?
C25 H25 0.9500 . ?
C26 H26 0.9500 . ?
